data_7211619
loop_
_publ_author_name
'Liu, Xianchun'
'Xing, Yan'
'Liu, Xizheng'

_publ_section_title
;
 Solvothermal synthesis and magnetic properties of cobalt(II) phosphite
 structures of varying dimensionality
;
_journal_issue 2
_journal_name_full CrystEngComm
_journal_page_first 383
_journal_paper_doi 10.1039/b911000c
_journal_volume 12
_journal_year 2010
_chemical_formula_moiety 'Co3 H4 O12 P4, 2(C2 H8 N)'
_chemical_formula_sum 'C4 H20 Co3 N2 O12 P4'
_chemical_formula_weight 588.89
_chemical_melting_point ?
_chemical_name_systematic
;
?
;
_space_group_IT_number 15
_symmetry_cell_setting monoclinic
_symmetry_space_group_name_Hall '-C 2yc'
_symmetry_space_group_name_H-M 'C 1 2/c 1'
_atom_sites_solution_hydrogens geom
_atom_sites_solution_primary direct
_atom_sites_solution_secondary difmap
_audit_creation_method SHELXL-97
_cell_angle_alpha 90.000(5)
_cell_angle_beta 112.563(5)
_cell_angle_gamma 90.000(5)
_cell_formula_units_Z 4
_cell_length_a 15.882(5)
_cell_length_b 8.462(5)
_cell_length_c 16.096(5)
_cell_measurement_reflns_used 2347
_cell_measurement_temperature 293(2)
_cell_measurement_theta_max 28.56
_cell_measurement_theta_min 2.74
_cell_volume 1997.6(15)
_computing_cell_refinement 'Bruker SMART'
_computing_data_collection 'Bruker SMART'
_computing_data_reduction 'Bruker SMART'
_computing_molecular_graphics SHELXP-97
_computing_publication_material SHELXTL
_computing_structure_refinement 'SHELXL-97 (Sheldrick, 1997)'
_computing_structure_solution 'SHELXS-97 (Sheldrick, 1990)'
_diffrn_ambient_temperature 293(2)
_diffrn_detector_area_resol_mean 9.00cm
_diffrn_measured_fraction_theta_full 0.97
_diffrn_measured_fraction_theta_max 0.918
_diffrn_measurement_device_type 'CCD area detector'
_diffrn_measurement_method 'phi and omega scans'
_diffrn_radiation_monochromator graphite
_diffrn_radiation_source 'fine-focus sealed tube'
_diffrn_radiation_type MoK\a
_diffrn_radiation_wavelength 0.71069
_diffrn_reflns_av_R_equivalents 0.0240
_diffrn_reflns_av_sigmaI/netI 0.0337
_diffrn_reflns_limit_h_max 21
_diffrn_reflns_limit_h_min -13
_diffrn_reflns_limit_k_max 10
_diffrn_reflns_limit_k_min -11
_diffrn_reflns_limit_l_max 17
_diffrn_reflns_limit_l_min -21
_diffrn_reflns_number 5936
_diffrn_reflns_theta_full 28.56
_diffrn_reflns_theta_max 28.56
_diffrn_reflns_theta_min 2.74
_diffrn_standards_decay_% none
_diffrn_standards_interval_count none
_diffrn_standards_interval_time none
_diffrn_standards_number none
_exptl_absorpt_coefficient_mu 2.835
_exptl_absorpt_correction_T_max 0.692
_exptl_absorpt_correction_T_min 0.483
_exptl_absorpt_correction_type empirical
_exptl_absorpt_process_details SADABS
_exptl_crystal_colour blue
_exptl_crystal_density_diffrn 1.958
_exptl_crystal_density_meas ?
_exptl_crystal_density_method 'not measured'
_exptl_crystal_description block
_exptl_crystal_F_000 1180
_exptl_crystal_size_max 0.26
_exptl_crystal_size_mid 0.22
_exptl_crystal_size_min 0.13
_refine_diff_density_max 0.477
_refine_diff_density_min -0.268
_refine_diff_density_rms 0.076
_refine_ls_extinction_method none
_refine_ls_goodness_of_fit_ref 0.805
_refine_ls_hydrogen_treatment mixed
_refine_ls_matrix_type full
_refine_ls_number_parameters 130
_refine_ls_number_reflns 2347
_refine_ls_number_restraints 0
_refine_ls_restrained_S_all 0.805
_refine_ls_R_factor_all 0.0568
_refine_ls_R_factor_gt 0.0332
_refine_ls_shift/su_max 0.001
_refine_ls_shift/su_mean 0.000
_refine_ls_structure_factor_coef Fsqd
_refine_ls_weighting_details 'calc w=1/[\s^2^(Fo^2^)+(0.1000P)^2^+0.0000P] where P=(Fo^2^+2Fc^2^)/3'
_refine_ls_weighting_scheme calc
_refine_ls_wR_factor_gt 0.0999
_refine_ls_wR_factor_ref 0.1203
_reflns_number_gt 1674
_reflns_number_total 2347
_reflns_threshold_expression >2sigma(I)
_cod_data_source_file b911000c.txt
_cod_data_source_block Xing3
_cod_depositor_comments
;
The following automatic conversions were performed:

'_chemical_melting_point' value 'not measured' was changed to '?' -
the value is undefined or not given.

'_symmetry_cell_setting' value
'Monoclinic' changed to 'monoclinic' according to
/home/saulius/struct/CIF-dictionaries/cif_core.dic dictionary named
'cif_core.dic' version 2.4.2 from 2011-04-26.

Automatic conversion script
Id: cif_fix_values 1891 2012-01-12 08:04:46Z andrius 

The following automatic conversions were performed:

'_exptl_crystal_density_meas' value 'none' was changed to '?' - the
value is perceived as not measured.

Automatic conversion script
Id: cif_fix_values 3008 2015-01-20 13:52:24Z robertas 
;
_cod_original_sg_symbol_H-M 'C 2/c'
_cod_database_code 7211619

loop_
_symmetry_equiv_pos_as_xyz
'x, y, z'
'-x, y, -z+1/2'
'x+1/2, y+1/2, z'
'-x+1/2, y+1/2, -z+1/2'
'-x, -y, -z'
'x, -y, z-1/2'
'-x+1/2, -y+1/2, -z'
'x+1/2, -y+1/2, z-1/2'

loop_
_atom_site_label
_atom_site_type_symbol
_atom_site_fract_x
_atom_site_fract_y
_atom_site_fract_z
_atom_site_U_iso_or_equiv
_atom_site_adp_type
_atom_site_occupancy
_atom_site_symmetry_multiplicity
_atom_site_calc_flag
_atom_site_refinement_flags
Co1 Co 0.36390(3) 0.13654(5) -0.52374(3) 0.03276(17) Uani 1 1 d .
Co2 Co 0.5000 0.12672(8) -0.2500 0.03138(19) Uani 1 2 d S
P1 P 0.15253(6) 0.13676(11) -0.63666(6) 0.0329(2) Uani 1 1 d .
P2 P 0.47982(6) -0.12988(10) -0.40078(6) 0.0308(2) Uani 1 1 d .
O1 O 0.1113(2) 0.2488(4) -0.71534(18) 0.0556(8) Uani 1 1 d .
O2 O 0.24815(19) 0.0965(4) -0.62433(18) 0.0539(8) Uani 1 1 d .
O3 O 0.3604(2) 0.3101(4) -0.44642(18) 0.0481(7) Uani 1 1 d .
O4 O 0.39151(18) -0.0807(3) -0.47636(18) 0.0436(6) Uani 1 1 d .
O5 O 0.52557(18) 0.0081(4) -0.34059(18) 0.0515(7) Uani 1 1 d .
O6 O 0.54381(19) -0.2151(3) -0.4346(2) 0.0466(7) Uani 1 1 d .
N1 N 0.3376(3) -0.2831(4) -0.6358(3) 0.0444(8) Uani 1 1 d .
H1NB H 0.351(3) -0.215(5) -0.592(3) 0.045(12) Uiso 1 1 d .
H1NA H 0.352(3) -0.249(6) -0.676(4) 0.065(16) Uiso 1 1 d .
C1 C 0.2379(4) -0.3061(7) -0.6683(4) 0.0748(15) Uani 1 1 d .
H1A H 0.2076 -0.2068 -0.6883 0.112 Uiso 1 1 calc R
H1B H 0.2224 -0.3467 -0.6203 0.112 Uiso 1 1 calc R
H1C H 0.2188 -0.3798 -0.7174 0.112 Uiso 1 1 calc R
C2 C 0.3896(4) -0.4296(6) -0.6031(3) 0.0666(14) Uani 1 1 d .
H2A H 0.4537 -0.4074 -0.5826 0.100 Uiso 1 1 calc R
H2B H 0.3731 -0.5055 -0.6510 0.100 Uiso 1 1 calc R
H2C H 0.3760 -0.4716 -0.5542 0.100 Uiso 1 1 calc R
H1 H 0.110(3) 0.006(5) -0.656(3) 0.054(12) Uiso 1 1 d .
H2 H 0.458(3) -0.237(5) -0.353(3) 0.051(12) Uiso 1 1 d .

loop_
_atom_site_aniso_label
_atom_site_aniso_U_11
_atom_site_aniso_U_22
_atom_site_aniso_U_33
_atom_site_aniso_U_23
_atom_site_aniso_U_13
_atom_site_aniso_U_12
Co1 0.0297(3) 0.0387(3) 0.0316(3) 0.0009(2) 0.0136(2) 0.00805(19)
Co2 0.0269(3) 0.0426(4) 0.0238(3) 0.000 0.0088(3) 0.000
P1 0.0314(5) 0.0384(5) 0.0296(5) -0.0040(4) 0.0125(4) 0.0049(4)
P2 0.0316(5) 0.0346(5) 0.0316(5) 0.0047(3) 0.0180(4) 0.0049(3)
O1 0.0538(18) 0.079(2) 0.0395(15) 0.0137(15) 0.0238(14) 0.0310(16)
O2 0.0359(15) 0.083(2) 0.0365(15) -0.0125(15) 0.0069(12) 0.0160(14)
O3 0.067(2) 0.0500(16) 0.0388(15) 0.0005(12) 0.0327(14) 0.0114(14)
O4 0.0381(15) 0.0411(14) 0.0458(15) 0.0032(12) 0.0097(12) 0.0035(11)
O5 0.0416(15) 0.0632(19) 0.0515(17) -0.0181(15) 0.0198(13) 0.0012(14)
O6 0.0516(17) 0.0386(15) 0.0674(19) -0.0002(13) 0.0426(15) 0.0047(12)
N1 0.056(2) 0.043(2) 0.042(2) -0.0034(16) 0.0273(17) -0.0080(16)
C1 0.056(3) 0.083(4) 0.097(4) -0.009(3) 0.043(3) -0.006(3)
C2 0.075(4) 0.064(3) 0.057(3) 0.010(2) 0.021(3) 0.016(3)

loop_
_atom_type_symbol
_atom_type_description
_atom_type_scat_dispersion_real
_atom_type_scat_dispersion_imag
_atom_type_scat_source
C C 0.0033 0.0016 'International Tables Vol C Tables 4.2.6.8 and 6.1.1.4'
H H 0.0000 0.0000 'International Tables Vol C Tables 4.2.6.8 and 6.1.1.4'
N N 0.0061 0.0033 'International Tables Vol C Tables 4.2.6.8 and 6.1.1.4'
O O 0.0106 0.0060 'International Tables Vol C Tables 4.2.6.8 and 6.1.1.4'
P P 0.1023 0.0942 'International Tables Vol C Tables 4.2.6.8 and 6.1.1.4'
Co Co 0.3494 0.9721 'International Tables Vol C Tables 4.2.6.8 and 6.1.1.4'

loop_
_geom_angle_atom_site_label_1
_geom_angle_atom_site_label_2
_geom_angle_atom_site_label_3
_geom_angle
_geom_angle_site_symmetry_1
_geom_angle_site_symmetry_3
O3 Co1 O6 99.96(12) . 5_654
O3 Co1 O2 114.40(13) . .
O6 Co1 O2 111.48(13) 5_654 .
O3 Co1 O4 120.93(12) . .
O6 Co1 O4 111.46(12) 5_654 .
O2 Co1 O4 99.05(13) . .
O5 Co2 O5 117.59(19) 2_654 .
O5 Co2 O1 93.80(13) 2_654 7_554
O5 Co2 O1 119.62(12) . 7_554
O5 Co2 O1 119.62(12) 2_654 8_556
O5 Co2 O1 93.80(13) . 8_556
O1 Co2 O1 114.5(2) 7_554 8_556
O2 P1 O3 115.52(17) . 7_554
O2 P1 O1 110.17(18) . .
O3 P1 O1 113.27(17) 7_554 .
O2 P1 H1 104.8(18) . .
O3 P1 H1 103.6(18) 7_554 .
O1 P1 H1 108.7(18) . .
O6 P2 O5 112.06(16) . .
O6 P2 O4 112.63(17) . .
O5 P2 O4 111.70(16) . .
O6 P2 H2 104.4(19) . .
O5 P2 H2 109.1(19) . .
O4 P2 H2 106.5(19) . .
P1 O1 Co2 129.16(18) . 7_554
P1 O2 Co1 130.89(17) . .
P1 O3 Co1 148.0(2) 7_554 .
P2 O4 Co1 124.36(17) . .
P2 O5 Co2 133.94(18) . .
P2 O6 Co1 131.42(17) . 5_654
C2 N1 C1 113.2(4) . .
C2 N1 H1NB 110(3) . .
C1 N1 H1NB 106(3) . .
C2 N1 H1NA 107(4) . .
C1 N1 H1NA 111(4) . .
H1NB N1 H1NA 111(5) . .
N1 C1 H1A 109.5 . .
N1 C1 H1B 109.5 . .
H1A C1 H1B 109.5 . .
N1 C1 H1C 109.5 . .
H1A C1 H1C 109.5 . .
H1B C1 H1C 109.5 . .
N1 C2 H2A 109.5 . .
N1 C2 H2B 109.5 . .
H2A C2 H2B 109.5 . .
N1 C2 H2C 109.5 . .
H2A C2 H2C 109.5 . .
H2B C2 H2C 109.5 . .

loop_
_geom_bond_atom_site_label_1
_geom_bond_atom_site_label_2
_geom_bond_distance
_geom_bond_site_symmetry_2
Co1 O3 1.939(3) .
Co1 O6 1.948(3) 5_654
Co1 O2 1.957(3) .
Co1 O4 1.974(3) .
Co2 O5 1.937(3) 2_654
Co2 O5 1.937(3) .
Co2 O1 1.947(3) 7_554
Co2 O1 1.947(3) 8_556
P1 O2 1.494(3) .
P1 O3 1.498(3) 7_554
P1 O1 1.515(3) .
P1 H1 1.27(4) .
P2 O6 1.508(3) .
P2 O5 1.513(3) .
P2 O4 1.520(3) .
P2 H2 1.31(4) .
O1 Co2 1.947(3) 7_554
O3 P1 1.498(3) 7_554
O6 Co1 1.948(3) 5_654
N1 C2 1.471(6) .
N1 C1 1.478(6) .
N1 H1NB 0.87(5) .
N1 H1NA 0.82(5) .
C1 H1A 0.9600 .
C1 H1B 0.9600 .
C1 H1C 0.9600 .
C2 H2A 0.9600 .
C2 H2B 0.9600 .
C2 H2C 0.9600 .

loop_
_geom_hbond_atom_site_label_D
_geom_hbond_atom_site_label_H
_geom_hbond_atom_site_label_A
_geom_hbond_distance_DH
_geom_hbond_distance_HA
_geom_hbond_distance_DA
_geom_hbond_angle_DHA
_geom_hbond_site_symmetry_A
N1 H1NB O4 0.87(5) 2.06(5) 2.928(5) 172(4) .
N1 H1NA O1 0.82(5) 2.04(5) 2.821(5) 159(5) 4_543

loop_
_geom_torsion_atom_site_label_1
_geom_torsion_atom_site_label_2
_geom_torsion_atom_site_label_3
_geom_torsion_atom_site_label_4
_geom_torsion
_geom_torsion_site_symmetry_1
_geom_torsion_site_symmetry_4
O2 P1 O1 Co2 -167.0(2) . 7_554
O3 P1 O1 Co2 -35.9(3) 7_554 7_554
O3 P1 O2 Co1 -12.7(4) 7_554 .
O1 P1 O2 Co1 117.2(3) . .
O3 Co1 O2 P1 -22.5(3) . .
O6 Co1 O2 P1 -135.0(3) 5_654 .
O4 Co1 O2 P1 107.5(3) . .
O6 Co1 O3 P1 -146.9(4) 5_654 7_554
O2 Co1 O3 P1 93.9(4) . 7_554
O4 Co1 O3 P1 -24.3(4) . 7_554
O6 P2 O4 Co1 -102.8(2) . .
O5 P2 O4 Co1 24.3(3) . .
O3 Co1 O4 P2 -60.2(2) . .
O6 Co1 O4 P2 56.6(2) 5_654 .
O2 Co1 O4 P2 174.1(2) . .
O6 P2 O5 Co2 -159.2(2) . .
O4 P2 O5 Co2 73.3(3) . .
O5 Co2 O5 P2 48.0(2) 2_654 .
O1 Co2 O5 P2 -64.5(3) 7_554 .
O1 Co2 O5 P2 174.4(3) 8_556 .
O5 P2 O6 Co1 -40.1(3) . 5_654
O4 P2 O6 Co1 86.8(3) . 5_654
